data_2011970
loop_
_publ_author_name
'Harrison, William T. A.'
'Sobolev, Alexandr N. '
'Phillips, Mark L. F.'

_publ_section_title
;
 Hexagonal ammonium zinc phosphate, (NH~4~)ZnPO~4~, at 10K
;
_journal_issue 5
_journal_name_full 'Acta Crystallographica Section C'
_journal_page_first 508
_journal_page_last 509
_journal_paper_doi 10.1107/S0108270101002992
_journal_volume 57
_journal_year 2001
_chemical_formula_moiety '(N H4), (Zn P O4)'
_chemical_formula_sum 'H4 N O4 P Zn'
_chemical_formula_weight 178.38
_chemical_melting_point 'decomposes before melting'
_chemical_name_systematic
;
 ?
;
_space_group_IT_number 173
_symmetry_cell_setting hexagonal
_symmetry_space_group_name_Hall 'P 6c'
_symmetry_space_group_name_H-M 'P 63'
_cell_angle_alpha 90.00
_cell_angle_beta 90.00
_cell_angle_gamma 120.00
_cell_formula_units_Z 8
_cell_length_a 10.702(2)
_cell_length_b 10.702(2)
_cell_length_c 8.703(2)
_cell_measurement_reflns_used 20
_cell_measurement_temperature 10(2)
_cell_measurement_theta_max 13.7
_cell_measurement_theta_min 13.3
_cell_volume 863.2(3)
_computing_cell_refinement 'local routines'
_computing_data_collection 'local routines'
_computing_data_reduction 'local routines'
_computing_molecular_graphics
;
ORTEP-3 (Farrugia, 1997) and ATOMS (Shape Software Inc., 1999)
;
_computing_publication_material SHELXL97
_computing_structure_refinement 'SHELXL97 (Sheldrick, 1997)'
_computing_structure_solution 'SHELXS86 (Sheldrick, 1986)'
_diffrn_ambient_temperature 10(2)
_diffrn_measured_fraction_theta_full .999
_diffrn_measured_fraction_theta_max .999
_diffrn_measurement_device_type 'Huber diffractometer'
_diffrn_measurement_method '\q/2\q scans'
_diffrn_radiation_monochromator graphite
_diffrn_radiation_source 'fine-focus sealed tube'
_diffrn_radiation_type MoK\a
_diffrn_radiation_wavelength .71073
_diffrn_reflns_av_R_equivalents .0258
_diffrn_reflns_av_sigmaI/netI .0181
_diffrn_reflns_limit_h_max 18
_diffrn_reflns_limit_h_min 0
_diffrn_reflns_limit_k_max 15
_diffrn_reflns_limit_k_min -18
_diffrn_reflns_limit_l_max 14
_diffrn_reflns_limit_l_min -14
_diffrn_reflns_number 9471
_diffrn_reflns_theta_full 37.55
_diffrn_reflns_theta_max 37.55
_diffrn_reflns_theta_min 3.21
_diffrn_standards_decay_% 0
_diffrn_standards_interval_count 97
_diffrn_standards_number 3
_exptl_absorpt_coefficient_mu 5.952
_exptl_absorpt_correction_T_max .952
_exptl_absorpt_correction_T_min .824
_exptl_absorpt_correction_type analytical
_exptl_absorpt_process_details '(ABSORB; Hall et al., 1995)'
_exptl_crystal_colour colourless
_exptl_crystal_density_diffrn 2.745
_exptl_crystal_density_method 'not measured'
_exptl_crystal_description 'hexagonal prism'
_exptl_crystal_F_000 704
_exptl_crystal_size_max .20
_exptl_crystal_size_mid .20
_exptl_crystal_size_min .20
_refine_diff_density_max .378
_refine_diff_density_min -.575
_refine_ls_abs_structure_details 'Flack H D (1983), Acta Cryst. A39, 876-881'
_refine_ls_abs_structure_Flack .000(5)
_refine_ls_extinction_coef .0329(5)
_refine_ls_extinction_method SHELXL
_refine_ls_goodness_of_fit_ref 1.146
_refine_ls_hydrogen_treatment mixed
_refine_ls_matrix_type full
_refine_ls_number_parameters 109
_refine_ls_number_reflns 3049
_refine_ls_number_restraints 1
_refine_ls_restrained_S_all 1.146
_refine_ls_R_factor_all .0128
_refine_ls_R_factor_gt .0125
_refine_ls_shift/su_max .003
_refine_ls_shift/su_mean .000
_refine_ls_structure_factor_coef Fsqd
_refine_ls_weighting_details 'calc w=1/[\s^2^(Fo^2^)+(0.0130P)^2^+0.0620P] where P=(Fo^2^+2Fc^2^)/3'
_refine_ls_weighting_scheme calc
_refine_ls_wR_factor_ref .0312
_reflns_number_gt 3026
_reflns_number_total 3049
_reflns_threshold_expression I>2\s(I)
_cod_data_source_file gd1138.cif
_cod_data_source_block I
_cod_database_code 2011970
_cod_database_fobs_code 2011970

loop_
_symmetry_equiv_pos_as_xyz
'x, y, z'
'-y, x-y, z'
'-x+y, -x, z'
'-x, -y, z+1/2'
'y, -x+y, z+1/2'
'x-y, x, z+1/2'

loop_
_atom_site_label
_atom_site_fract_x
_atom_site_fract_y
_atom_site_fract_z
_atom_site_U_iso_or_equiv
_atom_site_adp_type
_atom_site_calc_flag
_atom_site_refinement_flags
_atom_site_occupancy
_atom_site_disorder_assembly
_atom_site_disorder_group
_atom_site_type_symbol
N1 .05046(8) .53438(8) .75371(10) .00646(10) Uani d . 1 . . N
N2 .0000 .0000 .74956(16) .00664(18) Uani d S 1 . . N
Zn1 .822249(9) .674521(9) .951768(11) .00320(2) Uani d . 1 . . Zn
Zn2 .6667 .3333 .57517(2) .00317(3) Uani d S 1 . . Zn
P1 .81947(2) .67342(2) .57189(3) .00309(4) Uani d . 1 . . P
P2 .6667 .3333 .96623(5) .00338(6) Uani d S 1 . . P
O1 1.02517(7) .81712(7) .97324(7) .00520(10) Uani d . 1 . . O
O2 .77303(7) .68119(7) .73743(7) .00543(9) Uani d . 1 . . O
O3 .69860(7) .72409(7) 1.07217(8) .00558(9) Uani d . 1 . . O
O4 .77175(7) .48534(7) 1.03021(8) .00556(9) Uani d . 1 . . O
O5 .71408(7) .52403(7) .50269(8) .00567(9) Uani d . 1 . . O
O6 .6667 .3333 .79295(13) .00863(19) Uani d S 1 . . O
H11 .084(3) .574(2) .838(3) .018(5) Uiso d . 1 . . H
H12 .110(3) .528(2) .697(3) .019(5) Uiso d . 1 . . H
H13 -.0144(18) .4453(18) .769(2) .004(3) Uiso d . 1 . . H
H14 .011(2) .578(2) .702(3) .017(5) Uiso d . 1 . . H
H21 .0000 .0000 .642(4) .022(9) Uiso d S 1 . . H
H22 -.082(2) -.026(2) .789(2) .020(5) Uiso d . 1 . . H

loop_
_atom_site_aniso_label
_atom_site_aniso_U_11
_atom_site_aniso_U_22
_atom_site_aniso_U_33
_atom_site_aniso_U_12
_atom_site_aniso_U_13
_atom_site_aniso_U_23
N1 .0068(2) .0064(2) .0065(3) .0035(2) -.0003(2) -.0004(2)
N2 .0065(3) .0065(3) .0069(4) .00325(13) .000 .000
Zn1 .00284(4) .00291(4) .00376(4) .00136(3) -.00003(3) .00007(3)
Zn2 .00291(4) .00291(4) .00367(6) .00146(2) .000 .000
P1 .00267(7) .00279(8) .00370(9) .00129(6) -.00002(6) .00023(6)
P2 .00327(8) .00327(8) .00359(15) .00164(4) .000 .000
O1 .0039(2) .0052(2) .0065(2) .00225(18) -.00124(16) .00025(17)
O2 .0054(2) .0070(2) .0037(2) .00299(19) .00018(17) -.00011(16)
O3 .0064(2) .0043(2) .0073(2) .00359(18) .0020(2) .00118(19)
O4 .0051(2) .0030(2) .0079(2) .00144(19) -.00142(18) -.00023(18)
O5 .0063(2) .0036(2) .0060(2) .00169(19) -.00147(19) -.00037(18)
O6 .0111(3) .0111(3) .0036(4) .00556(14) .000 .000

loop_
_atom_type_symbol
_atom_type_description
_atom_type_scat_dispersion_real
_atom_type_scat_dispersion_imag
_atom_type_scat_source
N N .0061 .0033 'International Tables Vol C Tables 4.2.6.8 and 6.1.1.4'
H H .0000 .0000 'International Tables Vol C Tables 4.2.6.8 and 6.1.1.4'
O O .0106 .0060 'International Tables Vol C Tables 4.2.6.8 and 6.1.1.4'
P P .1023 .0942 'International Tables Vol C Tables 4.2.6.8 and 6.1.1.4'
Zn Zn .2839 1.4301 'International Tables Vol C Tables 4.2.6.8 and 6.1.1.4'

loop_
_geom_angle_atom_site_label_1
_geom_angle_atom_site_label_2
_geom_angle_atom_site_label_3
_geom_angle_site_symmetry_1
_geom_angle_site_symmetry_3
_geom_angle
_geom_angle_publ_flag
H11 N1 H12 . . 114(2) no
H11 N1 H13 . . 109(2) no
H12 N1 H13 . . 103.1(18) no
H11 N1 H14 . . 112.1(19) no
H12 N1 H14 . . 109(2) no
H13 N1 H14 . . 109.1(18) no
H21 N2 H22 . . 113.6(13) no
O4 Zn1 O1 . . 113.90(3) no
O4 Zn1 O2 . . 115.82(3) no
O1 Zn1 O2 . . 106.26(3) no
O4 Zn1 O3 . . 102.77(3) no
O1 Zn1 O3 . . 112.18(3) no
O2 Zn1 O3 . . 105.70(3) no
O6 Zn2 O5 . 3_665 108.92(2) no
O6 Zn2 O5 . 2_655 108.92(2) no
O5 Zn2 O5 3_665 2_655 110.02(2) no
O6 Zn2 O5 . . 108.92(2) no
O5 Zn2 O5 3_665 . 110.02(2) no
O5 Zn2 O5 2_655 . 110.02(2) no
O2 P1 O3 . 6_654 109.70(4) no
O2 P1 O1 . 5_564 109.75(4) no
O3 P1 O1 6_654 5_564 108.40(4) no
O2 P1 O5 . . 109.40(4) no
O3 P1 O5 6_654 . 110.27(4) no
O1 P1 O5 5_564 . 109.30(4) no
O6 P2 O4 . 3_665 111.10(3) no
O6 P2 O4 . . 111.10(3) no
O4 P2 O4 3_665 . 107.79(3) no
O6 P2 O4 . 2_655 111.10(3) no
O4 P2 O4 3_665 2_655 107.79(3) no
O4 P2 O4 . 2_655 107.79(3) no
P1 O1 Zn1 6_655 . 131.77(4) yes
P1 O2 Zn1 . . 142.46(4) yes
P1 O3 Zn1 5_565 . 133.60(4) yes
P2 O4 Zn1 . . 130.37(4) yes
P1 O5 Zn2 . . 129.17(4) yes
P2 O6 Zn2 . . 180.0 yes

loop_
_geom_bond_atom_site_label_1
_geom_bond_atom_site_label_2
_geom_bond_site_symmetry_2
_geom_bond_distance
_geom_bond_publ_flag
N1 H11 . .83(2) no
N1 H12 . .84(2) no
N1 H13 . .865(17) no
N1 H14 . .89(2) no
N2 H21 . .93(4) no
N2 H22 . .85(2) no
Zn1 O4 . 1.9399(7) yes
Zn1 O1 . 1.9406(8) yes
Zn1 O2 . 1.9494(7) yes
Zn1 O3 . 1.9577(7) yes
Zn2 O6 . 1.8953(12) yes
Zn2 O5 3_665 1.9455(7) yes
Zn2 O5 2_655 1.9455(7) yes
Zn2 O5 . 1.9455(7) yes
P1 O2 . 1.5398(7) yes
P1 O3 6_654 1.5423(7) yes
P1 O1 5_564 1.5423(7) yes
P1 O5 . 1.5451(7) yes
P2 O6 . 1.5081(13) yes
P2 O4 3_665 1.5465(7) yes
P2 O4 . 1.5465(7) yes
P2 O4 2_655 1.5465(7) yes

loop_
_geom_hbond_atom_site_label_D
_geom_hbond_atom_site_label_H
_geom_hbond_atom_site_label_A
_geom_hbond_site_symmetry_A
_geom_hbond_distance_DH
_geom_hbond_distance_HA
_geom_hbond_distance_DA
_geom_hbond_angle_DHA
_geom_hbond_publ_flag
N1 H11 O5 6_555 .83(3) 1.97(2) 2.7843(13) 165(2) yes
N1 H12 O4 4_664 .84(3) 1.98(3) 2.8018(14) 169(3) yes
N1 H13 O2 3_565 .864(17) 2.070(17) 2.8553(12) 150.7(19) yes
N1 H14 O3 6_554 .89(2) 1.90(2) 2.7702(14) 166(2) yes
N2 H22 O1 3_565 .85(2) 2.10(2) 2.8670(15) 150.3(17) yes
